data_9012735
loop_
_publ_author_name
'Jones, C. Y.'
'Marshall, S. L.'
'Chakoumakos, B. C.'
'Rawn, C. J.'
'Ishii, Y.'

_publ_section_title
;
 Structure and thermal expansivity of tetrahydrofuran deuterate determined by
 neutron powder diffraction
 Sample: T = 140 K, host lattice
;
_journal_name_full 'Journal of Physical Chemistry B'
_journal_page_first 6026
_journal_page_last 6031
_journal_paper_doi 10.1021/jp020513n
_journal_volume 107
_journal_year 2003
_chemical_formula_sum 'D2 O'
_chemical_name_common 'Tetrahydrofuran deuterate'
_space_group_IT_number 227
_symmetry_space_group_name_Hall '-F 4vw 2vw 3'
_symmetry_space_group_name_H-M 'F d -3 m :2'
_cell_angle_alpha 90
_cell_angle_beta 90
_cell_angle_gamma 90
_cell_length_a 17.150
_cell_length_b 17.150
_cell_length_c 17.150
_cell_formula_units_Z 136
_cell_volume 5044.201
_diffrn_ambient_temperature 140
_exptl_crystal_density_diffrn 0.897
_cod_original_sg_symbol_H-M 'F d 3 m'
_cod_original_formula_sum 'O17 D34'
_cod_database_code 9012735

loop_
_symmetry_equiv_pos_as_xyz
x,y,z
x,1/2+y,1/2+z
1/2+x,y,1/2+z
1/2+x,1/2+y,z
3/4+z,1/2-x,1/4+y
3/4+z,-x,3/4+y
1/4+z,1/2-x,3/4+y
1/4+z,-x,1/4+y
3/4-y,1/2+z,1/4-x
3/4-y,+z,3/4-x
1/4-y,1/2+z,3/4-x
1/4-y,+z,1/4-x
3/4+x,1/2-y,1/4+z
3/4+x,-y,3/4+z
1/4+x,1/2-y,3/4+z
1/4+x,-y,1/4+z
3/4-z,1/2+x,1/4-y
3/4-z,+x,3/4-y
1/4-z,1/2+x,3/4-y
1/4-z,+x,1/4-y
3/4+y,1/2-z,1/4+x
3/4+y,-z,3/4+x
1/4+y,1/2-z,3/4+x
1/4+y,-z,1/4+x
3/4-x,1/2+y,1/4-z
3/4-x,+y,3/4-z
1/4-x,1/2+y,3/4-z
1/4-x,+y,1/4-z
1/2+x,3/4-z,1/4-y
1/2+x,1/4-z,3/4-y
+x,3/4-z,3/4-y
+x,1/4-z,1/4-y
1/2-z,3/4+y,1/4+x
1/2-z,1/4+y,3/4+x
-z,3/4+y,3/4+x
-z,1/4+y,1/4+x
1/2+y,3/4-x,1/4-z
1/2+y,1/4-x,3/4-z
+y,3/4-x,3/4-z
+y,1/4-x,1/4-z
1/2-x,3/4+z,1/4+y
1/2-x,1/4+z,3/4+y
-x,3/4+z,3/4+y
-x,1/4+z,1/4+y
1/2+z,3/4-y,1/4-x
1/2+z,1/4-y,3/4-x
+z,3/4-y,3/4-x
+z,1/4-y,1/4-x
1/2-y,3/4+x,1/4+z
1/2-y,1/4+x,3/4+z
-y,3/4+x,3/4+z
-y,1/4+x,1/4+z
x,1/2+z,1/2+y
x,+z,+y
1/2+x,1/2+z,+y
1/2+x,+z,1/2+y
-z,1/2-y,1/2-x
-z,-y,-x
1/2-z,1/2-y,-x
1/2-z,-y,1/2-x
y,1/2+x,1/2+z
y,+x,+z
1/2+y,1/2+x,+z
1/2+y,+x,1/2+z
-x,1/2-z,1/2-y
-x,-z,-y
1/2-x,1/2-z,-y
1/2-x,-z,1/2-y
z,1/2+y,1/2+x
z,+y,+x
1/2+z,1/2+y,+x
1/2+z,+y,1/2+x
-y,1/2-x,1/2-z
-y,-x,-z
1/2-y,1/2-x,-z
1/2-y,-x,1/2-z
3/4+z,1/4+x,1/2-y
3/4+z,3/4+x,-y
1/4+z,1/4+x,-y
1/4+z,3/4+x,1/2-y
3/4-y,1/4-z,1/2+x
3/4-y,3/4-z,+x
1/4-y,1/4-z,+x
1/4-y,3/4-z,1/2+x
3/4+x,1/4+y,1/2-z
3/4+x,3/4+y,-z
1/4+x,1/4+y,-z
1/4+x,3/4+y,1/2-z
3/4-z,1/4-x,1/2+y
3/4-z,3/4-x,+y
1/4-z,1/4-x,+y
1/4-z,3/4-x,1/2+y
3/4+y,1/4+z,1/2-x
3/4+y,3/4+z,-x
1/4+y,1/4+z,-x
1/4+y,3/4+z,1/2-x
3/4-x,1/4-y,1/2+z
3/4-x,3/4-y,+z
1/4-x,1/4-y,+z
1/4-x,3/4-y,1/2+z
-z,3/4+x,3/4+y
-z,1/4+x,1/4+y
1/2-z,3/4+x,1/4+y
1/2-z,1/4+x,3/4+y
y,3/4-z,3/4-x
y,1/4-z,1/4-x
1/2+y,3/4-z,1/4-x
1/2+y,1/4-z,3/4-x
-x,3/4+y,3/4+z
-x,1/4+y,1/4+z
1/2-x,3/4+y,1/4+z
1/2-x,1/4+y,3/4+z
z,3/4-x,3/4-y
z,1/4-x,1/4-y
1/2+z,3/4-x,1/4-y
1/2+z,1/4-x,3/4-y
-y,3/4+z,3/4+x
-y,1/4+z,1/4+x
1/2-y,3/4+z,1/4+x
1/2-y,1/4+z,3/4+x
x,3/4-y,3/4-z
x,1/4-y,1/4-z
1/2+x,3/4-y,1/4-z
1/2+x,1/4-y,3/4-z
1/4-x,1/2+z,3/4-y
1/4-x,+z,1/4-y
3/4-x,1/2+z,1/4-y
3/4-x,+z,3/4-y
1/4+z,1/2-y,3/4+x
1/4+z,-y,1/4+x
3/4+z,1/2-y,1/4+x
3/4+z,-y,3/4+x
1/4-y,1/2+x,3/4-z
1/4-y,+x,1/4-z
3/4-y,1/2+x,1/4-z
3/4-y,+x,3/4-z
1/4+x,1/2-z,3/4+y
1/4+x,-z,1/4+y
3/4+x,1/2-z,1/4+y
3/4+x,-z,3/4+y
1/4-z,1/2+y,3/4-x
1/4-z,+y,1/4-x
3/4-z,1/2+y,1/4-x
3/4-z,+y,3/4-x
1/4+y,1/2-x,3/4+z
1/4+y,-x,1/4+z
3/4+y,1/2-x,1/4+z
3/4+y,-x,3/4+z
3/4-x,3/4-z,y
3/4-x,1/4-z,1/2+y
1/4-x,3/4-z,1/2+y
1/4-x,1/4-z,y
3/4+z,3/4+y,-x
3/4+z,1/4+y,1/2-x
1/4+z,3/4+y,1/2-x
1/4+z,1/4+y,-x
3/4-y,3/4-x,z
3/4-y,1/4-x,1/2+z
1/4-y,3/4-x,1/2+z
1/4-y,1/4-x,z
3/4+x,3/4+z,-y
3/4+x,1/4+z,1/2-y
1/4+x,3/4+z,1/2-y
1/4+x,1/4+z,-y
3/4-z,3/4-y,x
3/4-z,1/4-y,1/2+x
1/4-z,3/4-y,1/2+x
1/4-z,1/4-y,x
3/4+y,3/4+x,-z
3/4+y,1/4+x,1/2-z
1/4+y,3/4+x,1/2-z
1/4+y,1/4+x,-z
-z,-x,-y
-z,1/2-x,1/2-y
1/2-z,-x,1/2-y
1/2-z,1/2-x,-y
y,z,x
y,1/2+z,1/2+x
1/2+y,z,1/2+x
1/2+y,1/2+z,x
-x,-y,-z
-x,1/2-y,1/2-z
1/2-x,-y,1/2-z
1/2-x,1/2-y,-z
z,x,y
z,1/2+x,1/2+y
1/2+z,x,1/2+y
1/2+z,1/2+x,y
-y,-z,-x
-y,1/2-z,1/2-x
1/2-y,-z,1/2-x
1/2-y,1/2-z,-x

loop_
_atom_site_label
_atom_site_fract_x
_atom_site_fract_y
_atom_site_fract_z
_atom_site_occupancy
_atom_site_U_iso_or_equiv
O1 0.12500 0.12500 0.12500 1.00000 0.02320
O2 0.21860 0.21860 0.21860 1.00000 0.02320
O3 0.17980 0.17980 0.37130 1.00000 0.02320
D4 0.18620 0.18620 0.18620 0.50000 0.01790
D5 0.16220 0.16220 0.16220 0.50000 0.01790
D6 0.20690 0.20690 0.26900 0.50000 0.01790
D7 0.19630 0.19630 0.31040 0.50000 0.01790
D8 0.14170 0.14170 0.37020 0.50000 0.01790
D9 -0.16850 -0.01970 0.14170 0.50000 0.01790

loop_
_cod_related_entry_id
_cod_related_entry_database
_cod_related_entry_code
1 ChemSpider 23004

_database_code_amcsd 0013157
